data_7227009
loop_
_publ_author_name
'Nicolas, Ir\`ene'
'Jeannin, Olivier'
'Pichon, Delphine'
'Fourmigu\'e, Marc'

_publ_section_title
;
 Dibromohydantoins as halogen bond (XB) donors: a route toward the
 introduction of chirality in halogen bonded systems
;
_journal_issue 48
_journal_name_full CrystEngComm
_journal_page_first 9325
_journal_paper_doi 10.1039/C6CE02175A
_journal_volume 18
_journal_year 2016
_chemical_formula_moiety 'C12 H13 Br2 N3 O4'
_chemical_formula_sum 'C12 H13 Br2 N3 O4'
_chemical_formula_weight 423.07
_chemical_melting_point 407
_chemical_name_systematic (N,N'-Dibromo-5,5-dimethylhydantoin)(methylisonicotinate)
_space_group_IT_number 2
_symmetry_cell_setting triclinic
_symmetry_Int_Tables_number 2
_symmetry_space_group_name_Hall '-P 1'
_symmetry_space_group_name_H-M 'P -1'
_atom_sites_solution_hydrogens geom
_atom_sites_solution_primary 'iterative - e.g. charge flipping method'
_atom_sites_solution_secondary 'iterative - e.g. charge flipping method'
_audit_conform_dict_location ftp://ftp.iucr.org/pub/cif_core.dic
_audit_conform_dict_name cif_core.dic
_audit_conform_dict_version 2.4.3
_audit_creation_date 2016-10-12T09:39:17-00:00
_audit_creation_method 'WinGX routine CIF_UPDATE'
_audit_update_record
;
2016-10-14 deposited with the CCDC.
2016-11-07 downloaded from the CCDC.
;
_cell_angle_alpha 88.236(5)
_cell_angle_beta 81.458(5)
_cell_angle_gamma 85.411(5)
_cell_formula_units_Z 2
_cell_length_a 6.1692(8)
_cell_length_b 7.9700(10)
_cell_length_c 15.743(2)
_cell_measurement_reflns_used 4089
_cell_measurement_temperature 150(2)
_cell_measurement_theta_max 27.47
_cell_measurement_theta_min 2.35
_cell_measurement_wavelength 0.71073
_cell_volume 762.88(17)
_computing_cell_refinement 'Bruker APEX2 (Bruker, 2014)'
_computing_data_collection 'Bruker APEX2 (Bruker, 2014)'
_computing_data_reduction 'Bruker APEX2 (Bruker, 2014)'
_computing_molecular_graphics 'Ortep for Windows (Farrugia, 2012)'
_computing_publication_material 'WinGX publication routines (Farrugia, 2012)'
_computing_structure_refinement 'SHELXL-2014/7 (Sheldrick, 2014)'
_computing_structure_solution 'SUPERFLIP (Palatinus & Chapuis,2007)'
_diffrn_ambient_temperature 150(2)
_diffrn_detector 'CCD plate'
_diffrn_measured_fraction_theta_full 0.991
_diffrn_measured_fraction_theta_max 0.976
_diffrn_measurement_device_type 'APEXII, Bruker-AXS'
_diffrn_measurement_method 'CCD rotation images, thick slices'
_diffrn_orient_matrix_UB_11 0.041224
_diffrn_orient_matrix_UB_12 -0.038938
_diffrn_orient_matrix_UB_13 0.009823
_diffrn_orient_matrix_UB_21 -0.118414
_diffrn_orient_matrix_UB_22 -0.01407
_diffrn_orient_matrix_UB_23 -0.02638
_diffrn_orient_matrix_UB_31 0.077991
_diffrn_orient_matrix_UB_32 -0.00047
_diffrn_orient_matrix_UB_33 -0.028497
_diffrn_radiation_monochromator graphite
_diffrn_radiation_probe x-ray
_diffrn_radiation_type MoK\a
_diffrn_radiation_wavelength 0.71073
_diffrn_reflns_av_R_equivalents 0.0368
_diffrn_reflns_av_unetI/netI 0.0679
_diffrn_reflns_Laue_measured_fraction_full 0.991
_diffrn_reflns_Laue_measured_fraction_max 0.976
_diffrn_reflns_limit_h_max 7
_diffrn_reflns_limit_h_min -8
_diffrn_reflns_limit_k_max 6
_diffrn_reflns_limit_k_min -10
_diffrn_reflns_limit_l_max 20
_diffrn_reflns_limit_l_min -20
_diffrn_reflns_number 5692
_diffrn_reflns_point_group_measured_fraction_full 0.991
_diffrn_reflns_point_group_measured_fraction_max 0.976
_diffrn_reflns_theta_full 25.242
_diffrn_reflns_theta_max 27.578
_diffrn_reflns_theta_min 2.617
_diffrn_standards_number 0
_exptl_absorpt_coefficient_mu 5.331
_exptl_absorpt_correction_T_max 0.726
_exptl_absorpt_correction_T_min 0.116
_exptl_absorpt_correction_type multi-scan
_exptl_absorpt_process_details
;
  [Sheldrick, G.M. (2002). SADABS Bruker AXS Inc., Madison, Wisconsin, USA]
;
_exptl_crystal_colour colorless
_exptl_crystal_density_diffrn 1.842
_exptl_crystal_density_method 'not measured'
_exptl_crystal_description plate
_exptl_crystal_F_000 416
_exptl_crystal_recrystallization_method 'Re-crystallisation from solvent: Chlorobenzene / Hexane'
_exptl_crystal_size_max 0.43
_exptl_crystal_size_mid 0.42
_exptl_crystal_size_min 0.06
_refine_diff_density_max 1.422
_refine_diff_density_min -1.173
_refine_diff_density_rms 0.209
_refine_ls_extinction_method none
_refine_ls_goodness_of_fit_ref 1.035
_refine_ls_hydrogen_treatment constr
_refine_ls_matrix_type full
_refine_ls_number_constraints 0
_refine_ls_number_parameters 199
_refine_ls_number_reflns 3446
_refine_ls_number_restraints 6
_refine_ls_restrained_S_all 1.035
_refine_ls_R_factor_all 0.072
_refine_ls_R_factor_gt 0.0559
_refine_ls_shift/su_max 0
_refine_ls_shift/su_mean 0
_refine_ls_structure_factor_coef Fsqd
_refine_ls_weighting_details 'w=1/[\s^2^(Fo^2^)+(0.1190P)^2^] where P=(Fo^2^+2Fc^2^)/3'
_refine_ls_weighting_scheme calc
_refine_ls_wR_factor_gt 0.1645
_refine_ls_wR_factor_ref 0.1774
_reflns_Friedel_coverage 0
_reflns_number_gt 2684
_reflns_number_total 3446
_reflns_threshold_expression 'I > 2\s(I)'
_cod_data_source_file c6ce02175a1.cif
_cod_data_source_block shelx
_cod_depositor_comments 'Adding full bibliography for 7227007--7227011.cif.'
_cod_original_cell_volume 762.90(17)
_cod_database_code 7227009

loop_
_symmetry_equiv_pos_as_xyz
'x, y, z'
'-x, -y, -z'

loop_
_atom_site_label
_atom_site_type_symbol
_atom_site_fract_x
_atom_site_fract_y
_atom_site_fract_z
_atom_site_U_iso_or_equiv
_atom_site_adp_type
_atom_site_occupancy
_atom_site_site_symmetry_order
_atom_site_calc_flag
_atom_site_refinement_flags_posn
_atom_site_refinement_flags_adp
_atom_site_refinement_flags_occupancy
_atom_site_disorder_assembly
_atom_site_disorder_group
C1 C 0.0402(10) 0.2343(8) 0.1620(5) 0.0314(14) Uani 1 1 d . . . . .
H1 H 0.0033 0.1236 0.1612 0.038 Uiso 1 1 calc R U . . .
C2 C -0.0879(10) 0.3611(10) 0.1270(5) 0.0415(17) Uani 1 1 d . . . . .
H2 H -0.2106 0.3351 0.1036 0.05 Uiso 1 1 calc R U . . .
C3 C -0.0342(10) 0.5260(9) 0.1267(4) 0.0356(15) Uani 1 1 d . . . . .
C4 C 0.1492(10) 0.5598(8) 0.1643(5) 0.0360(15) Uani 1 1 d . . . . .
H4 H 0.1889 0.6694 0.1671 0.043 Uiso 1 1 calc R U . . .
C5 C 0.2674(10) 0.4281(7) 0.1965(4) 0.0301(14) Uani 1 1 d . . . . .
H5 H 0.3917 0.4511 0.2197 0.036 Uiso 1 1 calc R U . . .
C8 C 0.6411(8) -0.2521(6) 0.3000(4) 0.0206(11) Uani 1 1 d . . . . .
C9 C 0.7649(8) -0.0464(6) 0.3756(4) 0.0204(11) Uani 1 1 d . . . . .
C10 C 0.8492(8) -0.2175(6) 0.4124(4) 0.0198(11) Uani 1 1 d . . . . .
C11 C 1.0978(9) -0.2355(7) 0.4012(4) 0.0237(12) Uani 1 1 d . . . . .
H11A H 1.1463 -0.347 0.4186 0.036 Uiso 1 1 calc R U . . .
H11B H 1.1493 -0.1546 0.4359 0.036 Uiso 1 1 calc R U . . .
H11C H 1.1554 -0.2163 0.3419 0.036 Uiso 1 1 calc R U . . .
C12 C 0.7429(10) -0.2356(7) 0.5051(4) 0.0273(13) Uani 1 1 d . . . . .
H12A H 0.5871 -0.2097 0.509 0.041 Uiso 1 1 calc R U . . .
H12B H 0.8028 -0.1594 0.5399 0.041 Uiso 1 1 calc R U . . .
H12C H 0.7715 -0.349 0.5251 0.041 Uiso 1 1 calc R U . . .
N1 N 0.2180(8) 0.2689(6) 0.1972(4) 0.0286(11) Uani 1 1 d . . . . .
N2 N 0.6463(7) -0.0787(5) 0.3132(3) 0.0211(10) Uani 1 1 d . . . . .
N3 N 0.7670(8) -0.3308(5) 0.3551(3) 0.0258(11) Uani 1 1 d . . . . .
O3 O 0.5455(6) -0.3142(5) 0.2478(3) 0.0254(9) Uani 1 1 d . . . . .
O4 O 0.8002(6) 0.0893(4) 0.4011(3) 0.0265(9) Uani 1 1 d . . . . .
Br1 Br 0.45413(8) 0.07858(6) 0.25800(4) 0.0233(2) Uani 1 1 d . . . . .
Br2 Br 0.77510(8) -0.56219(6) 0.36997(4) 0.0231(2) Uani 1 1 d . . . . .
O1A O -0.1040(14) 0.8127(10) 0.0873(6) 0.0563(16) Uani 0.756(15) 1 d D . P A 1
O2A O -0.3343(18) 0.6175(13) 0.0565(9) 0.0563(16) Uani 0.756(15) 1 d D . P A 1
C6A C -0.1609(12) 0.6730(10) 0.0904(5) 0.065(3) Uani 0.756(15) 1 d D . P A 1
C7A C -0.4635(17) 0.7771(13) 0.0321(7) 0.053(3) Uani 0.756(15) 1 d D . P A 1
H7A1 H -0.5107 0.8435 0.0822 0.08 Uiso 0.756(15) 1 calc R U P A 1
H7A2 H -0.5896 0.7483 0.0081 0.08 Uiso 0.756(15) 1 calc R U P A 1
H7A3 H -0.3719 0.8407 -0.0097 0.08 Uiso 0.756(15) 1 calc R U P A 1
O2B O -0.136(5) 0.8338(17) 0.1111(17) 0.0563(16) Uani 0.244(15) 1 d D . P A 2
O1B O -0.313(6) 0.652(4) 0.054(3) 0.0563(16) Uani 0.244(15) 1 d D . P A 2
C6B C -0.1609(12) 0.6730(10) 0.0904(5) 0.065(3) Uani 0.244(15) 1 d D . P A 2
C7B C -0.269(5) 0.904(4) 0.0427(19) 0.045(9) Uiso 0.244(15) 1 d D . P A 2
H7B1 H -0.1707 0.9339 -0.0078 0.067 Uiso 0.244(15) 1 calc R U P A 2
H7B2 H -0.3586 1.0021 0.0638 0.067 Uiso 0.244(15) 1 calc R U P A 2
H7B3 H -0.3607 0.8204 0.0286 0.067 Uiso 0.244(15) 1 calc R U P A 2

loop_
_atom_site_aniso_label
_atom_site_aniso_U_11
_atom_site_aniso_U_22
_atom_site_aniso_U_33
_atom_site_aniso_U_23
_atom_site_aniso_U_13
_atom_site_aniso_U_12
C1 0.026(3) 0.028(3) 0.042(4) -0.004(3) -0.008(3) -0.008(2)
C2 0.025(3) 0.063(5) 0.039(4) -0.006(4) -0.012(3) -0.006(3)
C3 0.026(3) 0.045(4) 0.032(4) -0.001(3) 0.004(3) 0.006(3)
C4 0.036(3) 0.032(3) 0.040(4) -0.003(3) -0.006(3) 0.000(3)
C5 0.029(3) 0.020(3) 0.043(4) -0.004(3) -0.008(3) -0.006(2)
C8 0.021(3) 0.017(3) 0.021(3) -0.005(2) 0.004(2) -0.003(2)
C9 0.021(3) 0.013(2) 0.026(3) -0.005(2) 0.003(2) -0.0042(19)
C10 0.024(3) 0.010(2) 0.026(3) -0.006(2) -0.004(2) -0.0020(19)
C11 0.025(3) 0.017(3) 0.028(3) 0.001(2) -0.002(2) -0.001(2)
C12 0.031(3) 0.018(3) 0.031(3) -0.002(2) 0.000(2) -0.001(2)
N1 0.023(2) 0.021(2) 0.042(3) -0.006(2) -0.006(2) -0.0025(19)
N2 0.027(2) 0.011(2) 0.027(3) -0.0011(19) -0.0085(19) -0.0034(17)
N3 0.040(3) 0.007(2) 0.034(3) -0.0007(19) -0.016(2) -0.0032(18)
O3 0.028(2) 0.022(2) 0.029(2) -0.0067(17) -0.0104(17) -0.0063(16)
O4 0.033(2) 0.0114(18) 0.037(3) -0.0056(17) -0.0100(18) -0.0019(15)
Br1 0.0233(3) 0.0176(3) 0.0293(4) -0.0035(2) -0.0035(2) -0.0034(2)
Br2 0.0273(3) 0.0110(3) 0.0307(4) -0.0043(2) -0.0005(2) -0.0045(2)
O1A 0.042(3) 0.072(4) 0.046(3) 0.025(3) 0.005(3) 0.015(2)
O2A 0.042(3) 0.072(4) 0.046(3) 0.025(3) 0.005(3) 0.015(2)
C6A 0.044(5) 0.095(8) 0.041(5) 0.026(5) 0.019(4) 0.026(5)
C7A 0.056(6) 0.070(8) 0.033(6) 0.009(5) -0.020(5) 0.025(5)
O2B 0.042(3) 0.072(4) 0.046(3) 0.025(3) 0.005(3) 0.015(2)
O1B 0.042(3) 0.072(4) 0.046(3) 0.025(3) 0.005(3) 0.015(2)
C6B 0.044(5) 0.095(8) 0.041(5) 0.026(5) 0.019(4) 0.026(5)

loop_
_atom_type_symbol
_atom_type_description
_atom_type_scat_dispersion_real
_atom_type_scat_dispersion_imag
_atom_type_scat_source
C C 0.0033 0.0016 'International Tables Vol C Tables 4.2.6.8 and 6.1.1.4'
H H 0 0 'International Tables Vol C Tables 4.2.6.8 and 6.1.1.4'
N N 0.0061 0.0033 'International Tables Vol C Tables 4.2.6.8 and 6.1.1.4'
O O 0.0106 0.006 'International Tables Vol C Tables 4.2.6.8 and 6.1.1.4'
Br Br -0.2901 2.4595 'International Tables Vol C Tables 4.2.6.8 and 6.1.1.4'

loop_
_geom_angle_atom_site_label_1
_geom_angle_atom_site_label_2
_geom_angle_atom_site_label_3
_geom_angle
N1 C1 C2 121.1(6)
N1 C1 H1 119.5
C2 C1 H1 119.5
C3 C2 C1 120.3(6)
C3 C2 H2 119.9
C1 C2 H2 119.9
C2 C3 C4 117.9(6)
C2 C3 C6B 124.7(6)
C4 C3 C6B 117.3(6)
C2 C3 C6A 124.7(6)
C4 C3 C6A 117.3(6)
C5 C4 C3 118.2(6)
C5 C4 H4 120.9
C3 C4 H4 120.9
N1 C5 C4 124.6(6)
N1 C5 H5 117.7
C4 C5 H5 117.7
O3 C8 N3 128.6(5)
O3 C8 N2 125.8(5)
N3 C8 N2 105.6(5)
O4 C9 N2 128.2(5)
O4 C9 C10 124.2(5)
N2 C9 C10 107.6(4)
N3 C10 C11 110.5(4)
N3 C10 C12 112.7(5)
C11 C10 C12 113.4(5)
N3 C10 C9 99.4(4)
C11 C10 C9 111.1(4)
C12 C10 C9 108.9(4)
C10 C11 H11A 109.5
C10 C11 H11B 109.5
H11A C11 H11B 109.5
C10 C11 H11C 109.5
H11A C11 H11C 109.5
H11B C11 H11C 109.5
C10 C12 H12A 109.5
C10 C12 H12B 109.5
H12A C12 H12B 109.5
C10 C12 H12C 109.5
H12A C12 H12C 109.5
H12B C12 H12C 109.5
C5 N1 C1 117.9(5)
C5 N1 Br1 115.2(4)
C1 N1 Br1 126.9(4)
C9 N2 C8 112.8(4)
C9 N2 Br1 127.4(4)
C8 N2 Br1 118.9(4)
C8 N3 C10 114.3(4)
C8 N3 Br2 120.2(4)
C10 N3 Br2 124.2(4)
N2 Br1 N1 177.8(2)
C6A O2A C7A 104.6(8)
O1A C6A O2A 127.1(9)
O1A C6A C3 123.0(8)
O2A C6A C3 109.6(7)
O2A C7A H7A1 109.5
O2A C7A H7A2 109.5
H7A1 C7A H7A2 109.5
O2A C7A H7A3 109.5
H7A1 C7A H7A3 109.5
H7A2 C7A H7A3 109.5
C6B O2B C7B 91.8(16)
O1B C6B O2B 116(2)
O1B C6B C3 120.9(17)
O2B C6B C3 121.6(12)
O2B C7B H7B1 109.5
O2B C7B H7B2 109.5
H7B1 C7B H7B2 109.5
O2B C7B H7B3 109.5
H7B1 C7B H7B3 109.5
H7B2 C7B H7B3 109.5

loop_
_geom_bond_atom_site_label_1
_geom_bond_atom_site_label_2
_geom_bond_distance
C1 N1 1.352(8)
C1 C2 1.384(9)
C1 H1 0.93
C2 C3 1.381(10)
C2 H2 0.93
C3 C4 1.399(10)
C3 C6B 1.502(10)
C3 C6A 1.502(10)
C4 C5 1.358(8)
C4 H4 0.93
C5 N1 1.328(7)
C5 H5 0.93
C8 O3 1.218(7)
C8 N3 1.357(7)
C8 N2 1.408(6)
C9 O4 1.212(6)
C9 N2 1.351(7)
C9 C10 1.547(7)
C10 N3 1.465(7)
C10 C11 1.513(7)
C10 C12 1.516(8)
C11 H11A 0.96
C11 H11B 0.96
C11 H11C 0.96
C12 H12A 0.96
C12 H12B 0.96
C12 H12C 0.96
N1 Br1 2.304(5)
N2 Br1 1.932(4)
N3 Br2 1.849(4)
O1A C6A 1.192(8)
O2A C6A 1.373(8)
O2A C7A 1.516(8)
C7A H7A1 0.96
C7A H7A2 0.96
C7A H7A3 0.96
O2B C6B 1.358(10)
O2B C7B 1.514(10)
O1B C6B 1.197(10)
C7B H7B1 0.96
C7B H7B2 0.96
C7B H7B3 0.96

loop_
_geom_torsion_atom_site_label_1
_geom_torsion_atom_site_label_2
_geom_torsion_atom_site_label_3
_geom_torsion_atom_site_label_4
_geom_torsion
N1 C1 C2 C3 0.8(11)
C1 C2 C3 C4 -1.4(10)
C1 C2 C3 C6B 179.8(7)
C1 C2 C3 C6A 179.8(7)
C2 C3 C4 C5 1.9(10)
C6B C3 C4 C5 -179.2(6)
C6A C3 C4 C5 -179.2(6)
C3 C4 C5 N1 -2.0(11)
O4 C9 C10 N3 -177.4(5)
N2 C9 C10 N3 3.7(5)
O4 C9 C10 C11 -61.0(7)
N2 C9 C10 C11 120.1(5)
O4 C9 C10 C12 64.5(7)
N2 C9 C10 C12 -114.4(5)
C4 C5 N1 C1 1.4(10)
C4 C5 N1 Br1 -179.6(6)
C2 C1 N1 C5 -0.7(10)
C2 C1 N1 Br1 -179.6(5)
O4 C9 N2 C8 179.6(5)
C10 C9 N2 C8 -1.5(6)
O4 C9 N2 Br1 -11.4(9)
C10 C9 N2 Br1 167.5(3)
O3 C8 N2 C9 179.9(5)
N3 C8 N2 C9 -1.6(6)
O3 C8 N2 Br1 9.8(8)
N3 C8 N2 Br1 -171.6(4)
O3 C8 N3 C10 -177.1(5)
N2 C8 N3 C10 4.4(6)
O3 C8 N3 Br2 -9.9(9)
N2 C8 N3 Br2 171.6(4)
C11 C10 N3 C8 -121.8(5)
C12 C10 N3 C8 110.2(5)
C9 C10 N3 C8 -5.0(6)
C11 C10 N3 Br2 71.6(6)
C12 C10 N3 Br2 -56.4(6)
C9 C10 N3 Br2 -171.6(4)
C7A O2A C6A O1A -11.7(15)
C7A O2A C6A C3 173.4(8)
C2 C3 C6A O1A -176.2(8)
C4 C3 C6A O1A 5.0(12)
C2 C3 C6A O2A -1.1(11)
C4 C3 C6A O2A -179.9(9)
C7B O2B C6B O1B -22(3)
C7B O2B C6B C3 170.2(14)
C2 C3 C6B O1B -5(3)
C4 C3 C6B O1B 176(3)
C2 C3 C6B O2B 162.7(16)
C4 C3 C6B O2B -16.1(18)
